data_1571888
loop_
_publ_author_name
'Zhao, Yankun'
'Yan, Hongya'
'Zhang, Yulian'
'Zhou, Tao'
'Tian, Mengxing'
'Zhang, Chongzhou'
'Yuan, Shan'
'Qiu, Hanyue'
'He, Ling'
'Zhang, Min'

_publ_section_title
;
 Catalytic asymmetric intramolecular propargylation of cyclopropanols to
 access the cuparane core.
;
_journal_issue 28
_journal_name_full 'Chemical science'
_journal_page_first 10963
_journal_page_last 10968
_journal_paper_doi 10.1039/d4sc02504k
_journal_volume 15
_journal_year 2024
_chemical_absolute_configuration unk
_chemical_formula_moiety 'C25 H35 N3 O2'
_chemical_formula_sum 'C25 H35 N3 O2'
_chemical_formula_weight 409.56
_space_group_crystal_system monoclinic
_space_group_IT_number 4
_space_group_name_Hall 'P 2yb'
_space_group_name_H-M_alt 'P 1 21 1'
_atom_sites_solution_hydrogens geom
_atom_sites_solution_primary dual
_audit_creation_date 2022-10-27
_audit_creation_method
;
Olex2 1.5
(compiled 2021.10.07 svn.r9718050b for OlexSys, GUI svn.r6410)
;
_audit_update_record
;
2023-12-22 deposited with the CCDC.	2024-06-10 downloaded from the CCDC.
;
_cell_angle_alpha 90
_cell_angle_beta 96.520(5)
_cell_angle_gamma 90
_cell_formula_units_Z 2
_cell_length_a 6.5199(3)
_cell_length_b 8.9739(5)
_cell_length_c 19.7834(10)
_cell_measurement_reflns_used 6517
_cell_measurement_temperature 293(2)
_cell_measurement_theta_max 27.5390
_cell_measurement_theta_min 3.8360
_cell_volume 1150.02(10)
_computing_cell_refinement 'CrysAlisPro 1.171.41.117a (Rigaku OD, 2021)'
_computing_data_collection 'CrysAlisPro 1.171.41.117a (Rigaku OD, 2021)'
_computing_data_reduction 'CrysAlisPro 1.171.41.117a (Rigaku OD, 2021)'
_computing_molecular_graphics 'Olex2 1.5 (Dolomanov et al., 2009)'
_computing_publication_material 'Olex2 1.5 (Dolomanov et al., 2009)'
_computing_structure_refinement 'SHELXL 2018/3 (Sheldrick, 2015)'
_computing_structure_solution 'SHELXT 2018/2 (Sheldrick, 2018)'
_diffrn_ambient_temperature 293(2)
_diffrn_detector 'CCD plate'
_diffrn_detector_area_resol_mean 16.0892
_diffrn_detector_type Eos
_diffrn_measured_fraction_theta_full 0.997
_diffrn_measured_fraction_theta_max 0.913
_diffrn_measurement_details
;
List of Runs (angles in degrees, time in seconds):

  # Type    Start    End  Width  t~exp~   \w     \q     \k     \f   Frames
#--------------------------------------------------------------------------
  1  \w     36.00  61.00   1.00   15.32    --   18.74 -99.00 -30.00   25
  2  \w    -39.00  49.00   1.00   15.32    --   18.74 -77.00 150.00   88
  3  \w      1.00  87.00   1.00   15.32    --   18.74  57.00-150.00   86
  4  \w     -3.00  84.00   1.00   15.32    --   18.74  57.00 120.00   87
  5  \w      5.00  86.00   1.00   15.32    --   18.74  57.00 -60.00   81
  6  \w    -38.00  49.00   1.00   15.32    --   18.74 -77.00  60.00   87
  7  \w    -11.00  19.00   1.00   15.32    --   18.74  77.00  30.00   30
  8  \w    -36.00  37.00   1.00   15.32    --   18.74 -57.00 -60.00   73
  9  \w    -40.00  23.00   1.00   15.32    --  -18.93  57.00 -90.00   63
 10  \w    -78.00  -7.00   1.00   15.32    --  -18.93 -38.00 -30.00   71
;
_diffrn_measurement_device 'four-circle diffractometer'
_diffrn_measurement_device_type 'SuperNova, Single source at offset/far, Eos'
_diffrn_measurement_method '\w scans'
_diffrn_orient_matrix_type 'CrysAlisPro convention (1999,Acta A55,543-557)'
_diffrn_orient_matrix_UB_11 -0.0704034000
_diffrn_orient_matrix_UB_12 -0.0478892000
_diffrn_orient_matrix_UB_13 0.0141760000
_diffrn_orient_matrix_UB_21 0.0720960000
_diffrn_orient_matrix_UB_22 -0.0098760000
_diffrn_orient_matrix_UB_23 0.0293054000
_diffrn_orient_matrix_UB_31 -0.0427449000
_diffrn_orient_matrix_UB_32 0.0621151000
_diffrn_orient_matrix_UB_33 0.0155886000
_diffrn_radiation_monochromator mirror
_diffrn_radiation_probe x-ray
_diffrn_radiation_type 'Mo K\a'
_diffrn_radiation_wavelength 0.71073
_diffrn_reflns_av_R_equivalents 0.0352
_diffrn_reflns_av_unetI/netI 0.0444
_diffrn_reflns_Laue_measured_fraction_full 0.997
_diffrn_reflns_Laue_measured_fraction_max 0.913
_diffrn_reflns_limit_h_max 8
_diffrn_reflns_limit_h_min -8
_diffrn_reflns_limit_k_max 11
_diffrn_reflns_limit_k_min -11
_diffrn_reflns_limit_l_max 24
_diffrn_reflns_limit_l_min -25
_diffrn_reflns_number 16343
_diffrn_reflns_point_group_measured_fraction_full 0.998
_diffrn_reflns_point_group_measured_fraction_max 0.882
_diffrn_reflns_theta_full 25.242
_diffrn_reflns_theta_max 29.173
_diffrn_reflns_theta_min 3.421
_diffrn_source 'micro-focus sealed X-ray tube'
_diffrn_source_type 'SuperNova (Mo) X-ray Source'
_exptl_absorpt_coefficient_mu 0.075
_exptl_absorpt_correction_T_max 1.00000
_exptl_absorpt_correction_T_min 0.52110
_exptl_absorpt_correction_type multi-scan
_exptl_absorpt_process_details
;
CrysAlisPro 1.171.41.117a (Rigaku Oxford Diffraction, 2021)
Empirical absorption correction using spherical harmonics,
implemented in SCALE3 ABSPACK scaling algorithm.
;
_exptl_crystal_colour 'clear light colourless'
_exptl_crystal_colour_lustre clear
_exptl_crystal_colour_modifier light
_exptl_crystal_colour_primary colourless
_exptl_crystal_density_diffrn 1.183
_exptl_crystal_description block
_exptl_crystal_F_000 444
_exptl_crystal_size_max 0.31
_exptl_crystal_size_mid 0.28
_exptl_crystal_size_min 0.25
_refine_diff_density_max 0.159
_refine_diff_density_min -0.198
_refine_diff_density_rms 0.042
_refine_ls_abs_structure_details
;
 Flack x determined using 1449 quotients [(I+)-(I-)]/[(I+)+(I-)]
 (Parsons, Flack and Wagner, Acta Cryst. B69 (2013) 249-259).
;
_refine_ls_abs_structure_Flack 0.3(6)
_refine_ls_extinction_method none
_refine_ls_goodness_of_fit_ref 1.141
_refine_ls_hydrogen_treatment constr
_refine_ls_matrix_type full
_refine_ls_number_parameters 273
_refine_ls_number_reflns 5469
_refine_ls_number_restraints 1
_refine_ls_restrained_S_all 1.141
_refine_ls_R_factor_all 0.0748
_refine_ls_R_factor_gt 0.0498
_refine_ls_shift/su_max 0.000
_refine_ls_shift/su_mean 0.000
_refine_ls_structure_factor_coef Fsqd
_refine_ls_weighting_details 'w=1/[\s^2^(Fo^2^)+(0.0622P)^2^+0.0916P] where P=(Fo^2^+2Fc^2^)/3'
_refine_ls_weighting_scheme calc
_refine_ls_wR_factor_gt 0.1328
_refine_ls_wR_factor_ref 0.1471
_reflns_Friedel_coverage 0.822
_reflns_Friedel_fraction_full 0.999
_reflns_Friedel_fraction_max 0.847
_reflns_number_gt 4023
_reflns_number_total 5469
_reflns_threshold_expression 'I > 2\s(I)'
_cod_data_source_file d4sc02504k2.cif
_cod_data_source_block 20221027-zyk-py-cy-me
_cod_depositor_comments 'Adding full bibliography for 1571886--1571889.cif.'
_cod_database_code 1571888
_shelx_shelxl_version_number 2018/3
_chemical_oxdiff_formula 'C25 H35 N3 O2'
_shelx_space_group_comment
;
The symmetry employed for this shelxl refinement is uniquely defined
by the following loop, which should always be used as a source of
symmetry information in preference to the above space-group names.
They are only intended as comments.
;
_shelx_estimated_absorpt_t_max 0.981
_shelx_estimated_absorpt_t_min 0.977
_olex2_refinement_description
;
1. Fixed Uiso
 At 1.2 times of:
  All C(H) groups, All C(H,H) groups
 At 1.5 times of:
  All C(H,H,H) groups
2.a Ternary CH refined with riding coordinates:
 C008(H008), C00C(H00C), C00F(H00F), C00G(H00G), C00H(H00H), C00J(H00K)
2.b Secondary CH2 refined with riding coordinates:
 C00K(H00L,H00M), C00L(H00N,H00O), C00M(H00P,H00Q), C00N(H00R,H00S), C00P(H00W,
 H00X), C00Q(H00Y,H), C00R(H00Z,HA), C00S(H00,HB), C00T(H1,HC), C00U(H2,HD)
2.c Aromatic/amide H refined with riding coordinates:
 C00B(H00B), C00D(H00D), C00E(H00E)
2.d Idealised Me refined as rotating group:
 C00I(H00A,H00I,H00J), C00O(H00T,H00U,H00V)
;
_olex2_submission_special_instructions 'No special instructions were received'
_oxdiff_exptl_absorpt_empirical_details
;
Empirical correction (ABSPACK) includes:
- Absorption correction using spherical harmonics
- Frame scaling
;
_oxdiff_exptl_absorpt_empirical_full_max 1.444
_oxdiff_exptl_absorpt_empirical_full_min 0.503

loop_
_space_group_symop_operation_xyz
'x, y, z'
'-x, y+1/2, -z'

loop_
_atom_site_label
_atom_site_type_symbol
_atom_site_fract_x
_atom_site_fract_y
_atom_site_fract_z
_atom_site_U_iso_or_equiv
_atom_site_adp_type
_atom_site_occupancy
_atom_site_site_symmetry_order
_atom_site_calc_flag
_atom_site_refinement_flags_posn
_atom_site_refinement_flags_adp
_atom_site_refinement_flags_occupancy
_atom_site_disorder_assembly
_atom_site_disorder_group
O001 O 0.7534(3) 0.3838(3) 0.56249(11) 0.0485(6) Uani 1 1 d . . . . .
O002 O 0.8461(4) 0.5888(3) 0.79161(12) 0.0537(7) Uani 1 1 d . . . . .
N003 N 0.5955(4) 0.4742(3) 0.68167(13) 0.0390(6) Uani 1 1 d . . . . .
N004 N 0.4303(4) 0.3716(4) 0.50788(14) 0.0468(7) Uani 1 1 d . . . . .
N005 N 0.5716(4) 0.6235(4) 0.84921(14) 0.0534(8) Uani 1 1 d . . . . .
C006 C 0.6430(5) 0.5731(4) 0.79704(16) 0.0416(8) Uani 1 1 d . . . . .
C007 C 0.5463(5) 0.3927(4) 0.56282(16) 0.0384(7) Uani 1 1 d . . . . .
C008 C 0.7859(5) 0.3515(4) 0.49155(16) 0.0425(8) Uani 1 1 d . . . . .
H008 H 0.859816 0.434550 0.473131 0.051 Uiso 1 1 calc R U . . .
C009 C 0.4648(5) 0.4289(3) 0.62818(15) 0.0381(7) Uani 1 1 d . . . . .
C00A C 0.5100(5) 0.5077(4) 0.73859(16) 0.0389(7) Uani 1 1 d . . . . .
C00B C 0.2526(5) 0.4165(4) 0.62989(17) 0.0441(8) Uani 1 1 d . . . . .
H00B H 0.167948 0.387551 0.591107 0.053 Uiso 1 1 calc R U . . .
C00C C 0.5645(5) 0.3425(4) 0.45438(16) 0.0425(8) Uani 1 1 d . . . . .
H00C H 0.539680 0.240456 0.437742 0.051 Uiso 1 1 calc R U . . .
C00D C 0.1687(5) 0.4470(4) 0.68889(17) 0.0481(8) Uani 1 1 d . . . . .
H00D H 0.027629 0.437413 0.691204 0.058 Uiso 1 1 calc R U . . .
C00E C 0.3008(5) 0.4926(4) 0.74494(17) 0.0452(8) Uani 1 1 d . . . . .
H00E H 0.250293 0.512730 0.786106 0.054 Uiso 1 1 calc R U . . .
C00F C 0.5187(5) 0.4496(4) 0.39476(16) 0.0425(7) Uani 1 1 d . . . . .
H00F H 0.543000 0.551018 0.412187 0.051 Uiso 1 1 calc R U . . .
C00G C 0.9362(5) 0.6587(4) 0.85481(17) 0.0459(8) Uani 1 1 d . . . . .
H00G H 1.021643 0.585710 0.881995 0.055 Uiso 1 1 calc R U . . .
C00H C 0.7446(5) 0.6970(4) 0.89118(16) 0.0451(8) Uani 1 1 d . . . . .
H00H H 0.722705 0.804877 0.887715 0.054 Uiso 1 1 calc R U . . .
C00I C 0.9103(6) 0.2112(5) 0.4890(2) 0.0615(11) Uani 1 1 d . . . . .
H00A H 1.039709 0.222719 0.516904 0.092 Uiso 1 1 calc R U . . .
H00I H 0.935233 0.191977 0.442891 0.092 Uiso 1 1 calc R U . . .
H00J H 0.835527 0.129301 0.505531 0.092 Uiso 1 1 calc R U . . .
C00J C 0.7581(5) 0.6546(4) 0.96644(17) 0.0478(8) Uani 1 1 d . . . . .
H00K H 0.793141 0.548594 0.970790 0.057 Uiso 1 1 calc R U . . .
C00K C 0.6611(6) 0.4239(5) 0.33952(19) 0.0523(9) Uani 1 1 d . . . . .
H00L H 0.803550 0.435631 0.359042 0.063 Uiso 1 1 calc R U . . .
H00M H 0.643699 0.322740 0.322589 0.063 Uiso 1 1 calc R U . . .
C00L C 0.6154(6) 0.5327(5) 0.28060(19) 0.0627(11) Uani 1 1 d . . . . .
H00N H 0.647359 0.633149 0.296559 0.075 Uiso 1 1 calc R U . . .
H00O H 0.703206 0.509672 0.245558 0.075 Uiso 1 1 calc R U . . .
C00M C 0.2933(5) 0.4400(5) 0.36343(18) 0.0540(9) Uani 1 1 d . . . . .
H00P H 0.264261 0.339855 0.346567 0.065 Uiso 1 1 calc R U . . .
H00Q H 0.203409 0.460470 0.398173 0.065 Uiso 1 1 calc R U . . .
C00N C 0.9288(7) 0.7441(5) 1.00802(18) 0.0601(10) Uani 1 1 d . . . . .
H00R H 1.060770 0.719407 0.992676 0.072 Uiso 1 1 calc R U . . .
H00S H 0.904405 0.849601 1.000009 0.072 Uiso 1 1 calc R U . . .
C00O C 1.0680(6) 0.7889(5) 0.8390(2) 0.0630(11) Uani 1 1 d . . . . .
H00T H 1.175977 0.755046 0.813553 0.094 Uiso 1 1 calc R U . . .
H00U H 1.127731 0.833863 0.880679 0.094 Uiso 1 1 calc R U . . .
H00V H 0.984420 0.860908 0.812651 0.094 Uiso 1 1 calc R U . . .
C00P C 0.5517(6) 0.6792(6) 0.99464(18) 0.0621(11) Uani 1 1 d . . . . .
H00W H 0.508243 0.781643 0.986422 0.074 Uiso 1 1 calc R U . . .
H00X H 0.448131 0.615029 0.970616 0.074 Uiso 1 1 calc R U . . .
C00Q C 0.2485(6) 0.5503(6) 0.3056(2) 0.0666(12) Uani 1 1 d . . . . .
H00Y H 0.266493 0.650940 0.323094 0.080 Uiso 1 1 calc R U . . .
H H 0.106208 0.539407 0.285768 0.080 Uiso 1 1 calc R U . . .
C00R C 0.7324(9) 0.7383(6) 1.1101(2) 0.0808(15) Uani 1 1 d . . . . .
H00Z H 0.696930 0.843195 1.106226 0.097 Uiso 1 1 calc R U . . .
HA H 0.742254 0.711099 1.157773 0.097 Uiso 1 1 calc R U . . .
C00S C 0.5646(8) 0.6470(6) 1.0704(2) 0.0758(13) Uani 1 1 d . . . . .
H00 H 0.432958 0.669677 1.086431 0.091 Uiso 1 1 calc R U . . .
HB H 0.592640 0.541931 1.078228 0.091 Uiso 1 1 calc R U . . .
C00T C 0.9386(8) 0.7131(6) 1.0839(2) 0.0761(14) Uani 1 1 d . . . . .
H1 H 0.981440 0.610716 1.092720 0.091 Uiso 1 1 calc R U . . .
HC H 1.041085 0.777598 1.108245 0.091 Uiso 1 1 calc R U . . .
C00U C 0.3919(7) 0.5253(6) 0.2506(2) 0.0707(12) Uani 1 1 d . . . . .
H2 H 0.363845 0.428539 0.229667 0.085 Uiso 1 1 calc R U . . .
HD H 0.365730 0.600681 0.215533 0.085 Uiso 1 1 calc R U . . .

loop_
_atom_site_aniso_label
_atom_site_aniso_U_11
_atom_site_aniso_U_22
_atom_site_aniso_U_33
_atom_site_aniso_U_23
_atom_site_aniso_U_13
_atom_site_aniso_U_12
O001 0.0370(12) 0.0694(16) 0.0389(12) -0.0126(11) 0.0036(9) 0.0037(11)
O002 0.0400(14) 0.0777(18) 0.0447(14) -0.0174(13) 0.0095(11) -0.0056(12)
N003 0.0380(14) 0.0452(15) 0.0343(13) -0.0008(11) 0.0064(11) 0.0026(11)
N004 0.0407(15) 0.066(2) 0.0350(14) -0.0027(13) 0.0071(12) -0.0091(14)
N005 0.0385(16) 0.083(2) 0.0380(15) -0.0116(15) 0.0028(12) 0.0064(15)
C006 0.0370(18) 0.053(2) 0.0349(16) 0.0011(14) 0.0059(13) 0.0061(14)
C007 0.0359(16) 0.0432(17) 0.0362(16) -0.0015(13) 0.0050(13) -0.0011(13)
C008 0.0425(18) 0.0479(19) 0.0385(17) -0.0074(15) 0.0109(14) -0.0050(15)
C009 0.0392(17) 0.0412(17) 0.0340(15) 0.0029(13) 0.0036(13) 0.0013(13)
C00A 0.0388(16) 0.0417(18) 0.0365(16) 0.0022(13) 0.0051(13) 0.0040(13)
C00B 0.0371(17) 0.056(2) 0.0388(17) -0.0011(15) 0.0013(13) -0.0023(15)
C00C 0.0395(18) 0.0506(19) 0.0381(17) -0.0095(15) 0.0070(14) -0.0074(15)
C00D 0.0382(18) 0.063(2) 0.0439(18) 0.0005(17) 0.0061(14) -0.0029(16)
C00E 0.0430(19) 0.055(2) 0.0389(18) -0.0013(15) 0.0112(14) 0.0022(15)
C00F 0.0424(18) 0.050(2) 0.0358(16) -0.0085(14) 0.0081(13) -0.0034(14)
C00G 0.0417(18) 0.053(2) 0.0428(18) -0.0062(16) 0.0018(14) 0.0034(15)
C00H 0.0454(19) 0.051(2) 0.0386(17) -0.0066(15) 0.0035(14) 0.0080(15)
C00I 0.047(2) 0.059(2) 0.078(3) -0.022(2) 0.0071(19) 0.0039(17)
C00J 0.047(2) 0.054(2) 0.0416(18) -0.0057(16) 0.0022(15) 0.0027(16)
C00K 0.050(2) 0.064(2) 0.0450(19) -0.0076(17) 0.0143(16) -0.0027(17)
C00L 0.067(3) 0.081(3) 0.043(2) 0.0005(19) 0.0203(19) -0.009(2)
C00M 0.044(2) 0.078(3) 0.0403(18) -0.0059(19) 0.0078(15) -0.0047(18)
C00N 0.066(3) 0.067(3) 0.045(2) -0.0010(18) -0.0048(18) -0.0042(19)
C00O 0.049(2) 0.064(3) 0.076(3) -0.008(2) 0.010(2) -0.0038(19)
C00P 0.056(3) 0.088(3) 0.043(2) -0.007(2) 0.0104(17) 0.003(2)
C00Q 0.054(2) 0.096(3) 0.048(2) 0.001(2) -0.0001(18) 0.006(2)
C00R 0.125(5) 0.081(3) 0.036(2) -0.005(2) 0.007(2) -0.002(3)
C00S 0.089(3) 0.094(3) 0.048(2) 0.003(2) 0.020(2) 0.000(3)
C00T 0.098(4) 0.075(3) 0.051(2) 0.003(2) -0.014(2) -0.012(3)
C00U 0.077(3) 0.094(3) 0.041(2) 0.001(2) 0.006(2) 0.004(3)

loop_
_atom_type_symbol
_atom_type_description
_atom_type_scat_dispersion_real
_atom_type_scat_dispersion_imag
_atom_type_scat_source
C C 0.0033 0.0016 'International Tables Vol C Tables 4.2.6.8 and 6.1.1.4'
H H 0.0000 0.0000 'International Tables Vol C Tables 4.2.6.8 and 6.1.1.4'
N N 0.0061 0.0033 'International Tables Vol C Tables 4.2.6.8 and 6.1.1.4'
O O 0.0106 0.0060 'International Tables Vol C Tables 4.2.6.8 and 6.1.1.4'

loop_
_geom_angle_atom_site_label_1
_geom_angle_atom_site_label_2
_geom_angle_atom_site_label_3
_geom_angle
_geom_angle_site_symmetry_1
_geom_angle_site_symmetry_3
_geom_angle_publ_flag
C007 O001 C008 105.6(2) . . ?
C006 O002 C00G 106.3(2) . . ?
C009 N003 C00A 116.1(3) . . ?
C007 N004 C00C 107.4(3) . . ?
C006 N005 C00H 106.9(3) . . ?
O002 C006 C00A 118.1(3) . . ?
N005 C006 O002 118.9(3) . . ?
N005 C006 C00A 122.8(3) . . ?
O001 C007 C009 118.2(3) . . ?
N004 C007 O001 119.1(3) . . ?
N004 C007 C009 122.8(3) . . ?
O001 C008 H008 109.6 . . ?
O001 C008 C00C 103.7(2) . . ?
O001 C008 C00I 109.5(3) . . ?
C00C C008 H008 109.6 . . ?
C00I C008 H008 109.6 . . ?
C00I C008 C00C 114.8(3) . . ?
N003 C009 C007 119.5(3) . . ?
N003 C009 C00B 123.2(3) . . ?
C00B C009 C007 117.2(3) . . ?
N003 C00A C006 118.6(3) . . ?
N003 C00A C00E 123.9(3) . . ?
C00E C00A C006 117.4(3) . . ?
C009 C00B H00B 120.1 . . ?
C00D C00B C009 119.9(3) . . ?
C00D C00B H00B 120.1 . . ?
N004 C00C C008 104.4(3) . . ?
N004 C00C H00C 108.6 . . ?
N004 C00C C00F 111.3(3) . . ?
C008 C00C H00C 108.6 . . ?
C00F C00C C008 115.2(3) . . ?
C00F C00C H00C 108.6 . . ?
C00B C00D H00D 121.1 . . ?
C00B C00D C00E 117.9(3) . . ?
C00E C00D H00D 121.1 . . ?
C00A C00E H00E 120.6 . . ?
C00D C00E C00A 118.9(3) . . ?
C00D C00E H00E 120.6 . . ?
C00C C00F H00F 107.7 . . ?
C00C C00F C00K 112.1(3) . . ?
C00C C00F C00M 111.9(3) . . ?
C00K C00F H00F 107.7 . . ?
C00K C00F C00M 109.6(3) . . ?
C00M C00F H00F 107.7 . . ?
O002 C00G H00G 109.3 . . ?
O002 C00G C00H 103.0(3) . . ?
O002 C00G C00O 109.8(3) . . ?
C00H C00G H00G 109.3 . . ?
C00O C00G H00G 109.3 . . ?
C00O C00G C00H 115.7(3) . . ?
N005 C00H C00G 104.1(3) . . ?
N005 C00H H00H 107.8 . . ?
N005 C00H C00J 113.1(3) . . ?
C00G C00H H00H 107.8 . . ?
C00J C00H C00G 115.9(3) . . ?
C00J C00H H00H 107.8 . . ?
C008 C00I H00A 109.5 . . ?
C008 C00I H00I 109.5 . . ?
C008 C00I H00J 109.5 . . ?
H00A C00I H00I 109.5 . . ?
H00A C00I H00J 109.5 . . ?
H00I C00I H00J 109.5 . . ?
C00H C00J H00K 108.3 . . ?
C00H C00J C00N 110.5(3) . . ?
C00H C00J C00P 111.3(3) . . ?
C00N C00J H00K 108.3 . . ?
C00P C00J H00K 108.3 . . ?
C00P C00J C00N 110.1(3) . . ?
C00F C00K H00L 109.3 . . ?
C00F C00K H00M 109.3 . . ?
H00L C00K H00M 108.0 . . ?
C00L C00K C00F 111.6(3) . . ?
C00L C00K H00L 109.3 . . ?
C00L C00K H00M 109.3 . . ?
C00K C00L H00N 109.3 . . ?
C00K C00L H00O 109.3 . . ?
H00N C00L H00O 108.0 . . ?
C00U C00L C00K 111.6(3) . . ?
C00U C00L H00N 109.3 . . ?
C00U C00L H00O 109.3 . . ?
C00F C00M H00P 109.4 . . ?
C00F C00M H00Q 109.4 . . ?
H00P C00M H00Q 108.0 . . ?
C00Q C00M C00F 111.3(3) . . ?
C00Q C00M H00P 109.4 . . ?
C00Q C00M H00Q 109.4 . . ?
C00J C00N H00R 109.1 . . ?
C00J C00N H00S 109.1 . . ?
H00R C00N H00S 107.9 . . ?
C00T C00N C00J 112.3(3) . . ?
C00T C00N H00R 109.1 . . ?
C00T C00N H00S 109.1 . . ?
C00G C00O H00T 109.5 . . ?
C00G C00O H00U 109.5 . . ?
C00G C00O H00V 109.5 . . ?
H00T C00O H00U 109.5 . . ?
H00T C00O H00V 109.5 . . ?
H00U C00O H00V 109.5 . . ?
C00J C00P H00W 109.1 . . ?
C00J C00P H00X 109.1 . . ?
H00W C00P H00X 107.9 . . ?
C00S C00P C00J 112.3(3) . . ?
C00S C00P H00W 109.1 . . ?
C00S C00P H00X 109.1 . . ?
C00M C00Q H00Y 109.4 . . ?
C00M C00Q H 109.4 . . ?
C00M C00Q C00U 111.1(4) . . ?
H00Y C00Q H 108.0 . . ?
C00U C00Q H00Y 109.4 . . ?
C00U C00Q H 109.4 . . ?
H00Z C00R HA 108.0 . . ?
C00S C00R H00Z 109.4 . . ?
C00S C00R HA 109.4 . . ?
C00T C00R H00Z 109.4 . . ?
C00T C00R HA 109.4 . . ?
C00T C00R C00S 111.1(4) . . ?
C00P C00S H00 109.3 . . ?
C00P C00S HB 109.3 . . ?
C00R C00S C00P 111.4(4) . . ?
C00R C00S H00 109.3 . . ?
C00R C00S HB 109.3 . . ?
H00 C00S HB 108.0 . . ?
C00N C00T H1 109.3 . . ?
C00N C00T HC 109.3 . . ?
C00R C00T C00N 111.8(4) . . ?
C00R C00T H1 109.3 . . ?
C00R C00T HC 109.3 . . ?
H1 C00T HC 107.9 . . ?
C00L C00U C00Q 110.7(3) . . ?
C00L C00U H2 109.5 . . ?
C00L C00U HD 109.5 . . ?
C00Q C00U H2 109.5 . . ?
C00Q C00U HD 109.5 . . ?
H2 C00U HD 108.1 . . ?

loop_
_geom_bond_atom_site_label_1
_geom_bond_atom_site_label_2
_geom_bond_distance
_geom_bond_site_symmetry_2
_geom_bond_publ_flag
O001 C007 1.354(4) . ?
O001 C008 1.472(4) . ?
O002 C006 1.348(4) . ?
O002 C00G 1.461(4) . ?
N003 C009 1.344(4) . ?
N003 C00A 1.346(4) . ?
N004 C007 1.266(4) . ?
N004 C00C 1.471(4) . ?
N005 C006 1.263(4) . ?
N005 C00H 1.478(4) . ?
C006 C00A 1.485(5) . ?
C007 C009 1.488(4) . ?
C008 H008 0.9800 . ?
C008 C00C 1.546(5) . ?
C008 C00I 1.501(5) . ?
C009 C00B 1.392(4) . ?
C00A C00E 1.391(5) . ?
C00B H00B 0.9300 . ?
C00B C00D 1.372(4) . ?
C00C H00C 0.9800 . ?
C00C C00F 1.525(5) . ?
C00D H00D 0.9300 . ?
C00D C00E 1.386(5) . ?
C00E H00E 0.9300 . ?
C00F H00F 0.9800 . ?
C00F C00K 1.530(4) . ?
C00F C00M 1.531(5) . ?
C00G H00G 0.9800 . ?
C00G C00H 1.549(5) . ?
C00G C00O 1.504(5) . ?
C00H H00H 0.9800 . ?
C00H C00J 1.530(5) . ?
C00I H00A 0.9600 . ?
C00I H00I 0.9600 . ?
C00I H00J 0.9600 . ?
C00J H00K 0.9800 . ?
C00J C00N 1.534(5) . ?
C00J C00P 1.530(5) . ?
C00K H00L 0.9700 . ?
C00K H00M 0.9700 . ?
C00K C00L 1.523(5) . ?
C00L H00N 0.9700 . ?
C00L H00O 0.9700 . ?
C00L C00U 1.512(6) . ?
C00M H00P 0.9700 . ?
C00M H00Q 0.9700 . ?
C00M C00Q 1.516(6) . ?
C00N H00R 0.9700 . ?
C00N H00S 0.9700 . ?
C00N C00T 1.521(5) . ?
C00O H00T 0.9600 . ?
C00O H00U 0.9600 . ?
C00O H00V 0.9600 . ?
C00P H00W 0.9700 . ?
C00P H00X 0.9700 . ?
C00P C00S 1.519(5) . ?
C00Q H00Y 0.9700 . ?
C00Q H 0.9700 . ?
C00Q C00U 1.529(6) . ?
C00R H00Z 0.9700 . ?
C00R HA 0.9700 . ?
C00R C00S 1.513(7) . ?
C00R C00T 1.511(7) . ?
C00S H00 0.9700 . ?
C00S HB 0.9700 . ?
C00T H1 0.9700 . ?
C00T HC 0.9700 . ?
C00U H2 0.9700 . ?
C00U HD 0.9700 . ?

loop_
_geom_torsion_atom_site_label_1
_geom_torsion_atom_site_label_2
_geom_torsion_atom_site_label_3
_geom_torsion_atom_site_label_4
_geom_torsion
_geom_torsion_site_symmetry_1
_geom_torsion_site_symmetry_2
_geom_torsion_site_symmetry_3
_geom_torsion_site_symmetry_4
_geom_torsion_publ_flag
O001 C007 C009 N003 10.4(4) . . . . ?
O001 C007 C009 C00B -171.0(3) . . . . ?
O001 C008 C00C N004 0.4(3) . . . . ?
O001 C008 C00C C00F 122.8(3) . . . . ?
O002 C006 C00A N003 -3.3(5) . . . . ?
O002 C006 C00A C00E -179.8(3) . . . . ?
O002 C00G C00H N005 8.4(4) . . . . ?
O002 C00G C00H C00J 133.3(3) . . . . ?
N003 C009 C00B C00D -2.0(5) . . . . ?
N003 C00A C00E C00D -3.1(5) . . . . ?
N004 C007 C009 N003 -168.9(3) . . . . ?
N004 C007 C009 C00B 9.7(5) . . . . ?
N004 C00C C00F C00K 178.3(3) . . . . ?
N004 C00C C00F C00M -58.1(3) . . . . ?
N005 C006 C00A N003 171.7(3) . . . . ?
N005 C006 C00A C00E -4.8(5) . . . . ?
N005 C00H C00J C00N -175.3(3) . . . . ?
N005 C00H C00J C00P -52.6(4) . . . . ?
C006 O002 C00G C00H -7.1(3) . . . . ?
C006 O002 C00G C00O -131.0(3) . . . . ?
C006 N005 C00H C00G -6.9(4) . . . . ?
C006 N005 C00H C00J -133.6(3) . . . . ?
C006 C00A C00E C00D 173.2(3) . . . . ?
C007 O001 C008 C00C -0.7(3) . . . . ?
C007 O001 C008 C00I -123.7(3) . . . . ?
C007 N004 C00C C008 0.1(4) . . . . ?
C007 N004 C00C C00F -124.8(3) . . . . ?
C007 C009 C00B C00D 179.4(3) . . . . ?
C008 O001 C007 N004 0.9(4) . . . . ?
C008 O001 C007 C009 -178.4(3) . . . . ?
C008 C00C C00F C00K 59.8(4) . . . . ?
C008 C00C C00F C00M -176.7(3) . . . . ?
C009 N003 C00A C006 -173.8(3) . . . . ?
C009 N003 C00A C00E 2.5(5) . . . . ?
C009 C00B C00D C00E 1.3(5) . . . . ?
C00A N003 C009 C007 178.7(3) . . . . ?
C00A N003 C009 C00B 0.1(4) . . . . ?
C00B C00D C00E C00A 1.1(5) . . . . ?
C00C N004 C007 O001 -0.7(4) . . . . ?
C00C N004 C007 C009 178.7(3) . . . . ?
C00C C00F C00K C00L -179.4(3) . . . . ?
C00C C00F C00M C00Q 178.4(3) . . . . ?
C00F C00K C00L C00U -55.9(4) . . . . ?
C00F C00M C00Q C00U 57.2(5) . . . . ?
C00G O002 C006 N005 3.3(4) . . . . ?
C00G O002 C006 C00A 178.5(3) . . . . ?
C00G C00H C00J C00N 64.6(4) . . . . ?
C00G C00H C00J C00P -172.8(3) . . . . ?
C00H N005 C006 O002 2.6(4) . . . . ?
C00H N005 C006 C00A -172.3(3) . . . . ?
C00H C00J C00N C00T 176.2(3) . . . . ?
C00H C00J C00P C00S -176.5(4) . . . . ?
C00I C008 C00C N004 119.8(3) . . . . ?
C00I C008 C00C C00F -117.8(3) . . . . ?
C00J C00N C00T C00R -54.5(5) . . . . ?
C00J C00P C00S C00R 55.7(6) . . . . ?
C00K C00F C00M C00Q -56.7(4) . . . . ?
C00K C00L C00U C00Q 55.0(5) . . . . ?
C00M C00F C00K C00L 55.8(4) . . . . ?
C00M C00Q C00U C00L -55.8(5) . . . . ?
C00N C00J C00P C00S -53.6(5) . . . . ?
C00O C00G C00H N005 128.3(3) . . . . ?
C00O C00G C00H C00J -106.8(4) . . . . ?
C00P C00J C00N C00T 52.9(5) . . . . ?
C00S C00R C00T C00N 55.3(5) . . . . ?
C00T C00R C00S C00P -55.8(6) . . . . ?
